data_7131250
loop_
_publ_author_name
'K&#xf6;stler, Benedikt'
'Gilmer, Jannik'
'Bolte, Michael'
'Virovets, Alexander'
'Lerner, Hans-Wolfram'
'Albert, Philipp'
'Fantuzzi, Felipe'
'Wagner, Matthias'

_publ_section_title
;
 Group IV heteroadamantanes: synthesis of Si<sub>6</sub>Sn<sub>4</sub> and
 site-selective derivatization of Si<sub>6</sub>Ge<sub>4</sub>.
;
_journal_issue 16
_journal_name_full 'Chemical communications (Cambridge, England)'
_journal_page_first 2295
_journal_page_last 2298
_journal_paper_doi 10.1039/d2cc06697a
_journal_volume 59
_journal_year 2023
_chemical_formula_moiety 'C20 H60 Cl4 Ge4 Si10'
_chemical_formula_sum 'C20 H60 Cl4 Ge4 Si10'
_chemical_formula_weight 1013.74
_chemical_properties_physical Air-sensitive,Moisture-sensitive
_space_group_crystal_system orthorhombic
_space_group_IT_number 61
_space_group_name_Hall '-P 2ac 2ab'
_space_group_name_H-M_alt 'P b c a'
_atom_sites_solution_hydrogens geom
_audit_creation_method SHELXL-2018/3
_audit_update_record
;
2023-01-10 deposited with the CCDC.	2023-01-30 downloaded from the CCDC.
;
_cell_angle_alpha 90
_cell_angle_beta 90
_cell_angle_gamma 90
_cell_formula_units_Z 8
_cell_length_a 20.2374(4)
_cell_length_b 12.5486(3)
_cell_length_c 37.1944(9)
_cell_measurement_reflns_used 10135
_cell_measurement_temperature 173(2)
_cell_measurement_theta_max 25.3140
_cell_measurement_theta_min 3.7830
_cell_volume 9445.6(4)
_computing_cell_refinement 'CrysAlisPro 1.171.42.43a (Rigaku OD, 2022)'
_computing_data_collection 'X-Area (Stoe & Cie, 2001)'
_computing_data_reduction 'CrysAlisPro 1.171.42.43a (Rigaku OD, 2022)'
_computing_molecular_graphics Diamond
_computing_publication_material 'IUCr PublCIF online service'
_computing_structure_refinement 'SHELXL-2018/3 (Sheldrick, 2018)'
_computing_structure_solution 'SHELXT (G. M. Sheldrick, 2015)'
_diffrn_ambient_temperature 173(2)
_diffrn_detector 'image plate'
_diffrn_detector_area_resol_mean 6.67
_diffrn_detector_type 'STOE image plate (34 cm diameter)'
_diffrn_measured_fraction_theta_full 0.996
_diffrn_measured_fraction_theta_max 0.996
_diffrn_measurement_device '2-circle goniometer'
_diffrn_measurement_device_type 'STOE IPDS II two-circle-diffractometer'
_diffrn_measurement_method \w
_diffrn_radiation_monochromator mirror
_diffrn_radiation_type MoK\a
_diffrn_radiation_wavelength 0.71073
_diffrn_reflns_av_R_equivalents 0.1241
_diffrn_reflns_av_unetI/netI 0.0526
_diffrn_reflns_Laue_measured_fraction_full 0.996
_diffrn_reflns_Laue_measured_fraction_max 0.996
_diffrn_reflns_limit_h_max 24
_diffrn_reflns_limit_h_min -23
_diffrn_reflns_limit_k_max 15
_diffrn_reflns_limit_k_min -12
_diffrn_reflns_limit_l_max 44
_diffrn_reflns_limit_l_min -44
_diffrn_reflns_number 74122
_diffrn_reflns_point_group_measured_fraction_full 0.996
_diffrn_reflns_point_group_measured_fraction_max 0.996
_diffrn_reflns_theta_full 25.242
_diffrn_reflns_theta_max 25.361
_diffrn_reflns_theta_min 3.767
_diffrn_source 'Genix 3D I\mS microfocus X-ray source'
_exptl_absorpt_coefficient_mu 3.015
_exptl_absorpt_correction_T_max 1.00000
_exptl_absorpt_correction_T_min 0.36940
_exptl_absorpt_correction_type multi-scan
_exptl_absorpt_process_details
;
CrysAlisPro 1.171.42.43a (Rigaku Oxford Diffraction, 2022)
Empirical absorption correction using spherical harmonics,
implemented in SCALE3 ABSPACK scaling algorithm.
;
_exptl_crystal_colour colourless
_exptl_crystal_density_diffrn 1.426
_exptl_crystal_description needle
_exptl_crystal_F_000 4128
_exptl_crystal_size_max 0.170
_exptl_crystal_size_mid 0.090
_exptl_crystal_size_min 0.020
_refine_diff_density_max 1.149
_refine_diff_density_min -0.471
_refine_diff_density_rms 0.109
_refine_ls_extinction_method none
_refine_ls_goodness_of_fit_ref 1.060
_refine_ls_hydrogen_treatment constr
_refine_ls_matrix_type full
_refine_ls_number_parameters 373
_refine_ls_number_reflns 8626
_refine_ls_number_restraints 1
_refine_ls_restrained_S_all 1.060
_refine_ls_R_factor_all 0.0909
_refine_ls_R_factor_gt 0.0525
_refine_ls_shift/su_max 0.001
_refine_ls_shift/su_mean 0.000
_refine_ls_structure_factor_coef Fsqd
_refine_ls_weighting_details 'w=1/[\s^2^(Fo^2^)+(0.0402P)^2^+14.0828P] where P=(Fo^2^+2Fc^2^)/3'
_refine_ls_weighting_scheme calc
_refine_ls_wR_factor_gt 0.1076
_refine_ls_wR_factor_ref 0.1208
_reflns_Friedel_coverage 0.000
_reflns_number_gt 5703
_reflns_number_total 8626
_reflns_threshold_expression 'I > 2\s(I)'
_cod_data_source_file d2cc06697a3.cif
_cod_data_source_block wa2981_AV
_cod_depositor_comments 'Adding full bibliography for 7131246--7131250.cif.'
_cod_original_cell_volume 9445.5(4)
_cod_database_code 7131250
_shelx_shelxl_version_number 2018/3
_shelx_space_group_comment
;
The symmetry employed for this shelxl refinement is uniquely defined
by the following loop, which should always be used as a source of
symmetry information in preference to the above space-group names.
They are only intended as comments.
;
_shelx_estimated_absorpt_t_min 0.628
_shelx_estimated_absorpt_t_max 0.942

loop_
_space_group_symop_operation_xyz
'x, y, z'
'-x+1/2, -y, z+1/2'
'-x, y+1/2, -z+1/2'
'x+1/2, -y+1/2, -z'
'-x, -y, -z'
'x-1/2, y, -z-1/2'
'x, -y-1/2, z-1/2'
'-x-1/2, y-1/2, z'

loop_
_atom_site_label
_atom_site_type_symbol
_atom_site_fract_x
_atom_site_fract_y
_atom_site_fract_z
_atom_site_U_iso_or_equiv
_atom_site_adp_type
_atom_site_occupancy
_atom_site_site_symmetry_order
_atom_site_calc_flag
_atom_site_refinement_flags_posn
_atom_site_refinement_flags_adp
_atom_site_refinement_flags_occupancy
_atom_site_disorder_assembly
_atom_site_disorder_group
Ge1 Ge 0.52260(3) 0.16247(6) 0.32497(2) 0.0306(2) Uani 0.767(3) 1 d . . P A 1
C11 C 0.52225(17) 0.0015(3) 0.32563(10) 0.0493(10) Uani 0.767(3) 1 d . . P A 1
H11A H 0.498679 -0.025180 0.304448 0.074 Uiso 0.767(3) 1 calc R U P A 1
H11B H 0.500071 -0.023638 0.347464 0.074 Uiso 0.767(3) 1 calc R U P A 1
H11C H 0.567848 -0.024810 0.325301 0.074 Uiso 0.767(3) 1 calc R U P A 1
C12 C 0.57318(16) 0.2117(3) 0.28299(8) 0.0453(10) Uani 0.767(3) 1 d . . P A 1
H12A H 0.615568 0.174063 0.282022 0.068 Uiso 0.767(3) 1 calc R U P A 1
H12B H 0.581120 0.288515 0.285013 0.068 Uiso 0.767(3) 1 calc R U P A 1
H12C H 0.548051 0.197087 0.261012 0.068 Uiso 0.767(3) 1 calc R U P A 1
Si1G Si 0.52260(3) 0.16247(6) 0.32497(2) 0.0306(2) Uani 0.233(3) 1 d . . P A 2
Cl11 Cl 0.52225(17) 0.0015(3) 0.32563(10) 0.0493(10) Uani 0.233(3) 1 d . . P A 2
Cl12 Cl 0.57318(16) 0.2117(3) 0.28299(8) 0.0453(10) Uani 0.233(3) 1 d . . P A 2
Ge2 Ge 0.41558(3) 0.41449(6) 0.32228(2) 0.0306(2) Uani 0.656(3) 1 d . . P A 1
C21 C 0.46810(16) 0.4662(3) 0.28004(8) 0.0511(9) Uani 0.656(3) 1 d . . P A 1
H21A H 0.444413 0.449397 0.257771 0.077 Uiso 0.656(3) 1 calc R U P A 1
H21B H 0.511331 0.431036 0.279844 0.077 Uiso 0.656(3) 1 calc R U P A 1
H21C H 0.474224 0.543497 0.281859 0.077 Uiso 0.656(3) 1 calc R U P A 1
C22 C 0.32399(14) 0.4741(3) 0.31877(9) 0.0520(9) Uani 0.656(3) 1 d . . P A 1
H22A H 0.324753 0.550026 0.324917 0.078 Uiso 0.656(3) 1 calc R U P A 1
H22B H 0.294892 0.436175 0.335495 0.078 Uiso 0.656(3) 1 calc R U P A 1
H22C H 0.307525 0.465253 0.294169 0.078 Uiso 0.656(3) 1 calc R U P A 1
Si2G Si 0.41558(3) 0.41449(6) 0.32228(2) 0.0306(2) Uani 0.344(3) 1 d . . P A 2
Cl21 Cl 0.46810(16) 0.4662(3) 0.28004(8) 0.0511(9) Uani 0.344(3) 1 d . . P A 2
Cl22 Cl 0.32399(14) 0.4741(3) 0.31877(9) 0.0520(9) Uani 0.344(3) 1 d . . P A 2
Ge3 Ge 0.35375(3) 0.16540(6) 0.37389(2) 0.0285(2) Uani 0.591(3) 1 d . . P A 1
C31 C 0.26112(11) 0.2163(2) 0.37169(7) 0.0406(7) Uani 0.591(3) 1 d . . P A 1
H31A H 0.238706 0.183264 0.351176 0.061 Uiso 0.591(3) 1 calc R U P A 1
H31B H 0.260696 0.293975 0.368866 0.061 Uiso 0.591(3) 1 calc R U P A 1
H31C H 0.238172 0.196940 0.393953 0.061 Uiso 0.591(3) 1 calc R U P A 1
C32 C 0.35491(13) 0.0037(2) 0.37424(7) 0.0446(7) Uani 0.591(3) 1 d . . P A 1
H32A H 0.323546 -0.022580 0.392249 0.067 Uiso 0.591(3) 1 calc R U P A 1
H32B H 0.399450 -0.021393 0.380188 0.067 Uiso 0.591(3) 1 calc R U P A 1
H32C H 0.342307 -0.023026 0.350451 0.067 Uiso 0.591(3) 1 calc R U P A 1
Si3G Si 0.35375(3) 0.16540(6) 0.37389(2) 0.0285(2) Uani 0.409(3) 1 d . . P A 2
Cl31 Cl 0.26112(11) 0.2163(2) 0.37169(7) 0.0406(7) Uani 0.409(3) 1 d . . P A 2
Cl32 Cl 0.35491(13) 0.0037(2) 0.37424(7) 0.0446(7) Uani 0.409(3) 1 d . . P A 2
Ge4 Ge 0.57496(3) 0.41126(6) 0.37945(2) 0.0318(3) Uani 0.564(3) 1 d . . P A 1
C41 C 0.62710(12) 0.4650(2) 0.33689(7) 0.0484(7) Uani 0.564(3) 1 d . . P A 1
H41A H 0.619679 0.541711 0.334021 0.073 Uiso 0.564(3) 1 calc R U P A 1
H41B H 0.612697 0.427723 0.315103 0.073 Uiso 0.564(3) 1 calc R U P A 1
H41C H 0.674252 0.451681 0.340874 0.073 Uiso 0.564(3) 1 calc R U P A 1
C42 C 0.61697(13) 0.4669(2) 0.42447(7) 0.0497(7) Uani 0.564(3) 1 d . . P A 1
H42A H 0.659867 0.432241 0.428005 0.075 Uiso 0.564(3) 1 calc R U P A 1
H42B H 0.588266 0.451664 0.445052 0.075 Uiso 0.564(3) 1 calc R U P A 1
H42C H 0.623324 0.544093 0.422359 0.075 Uiso 0.564(3) 1 calc R U P A 1
Si4G Si 0.57496(3) 0.41126(6) 0.37945(2) 0.0318(3) Uani 0.436(3) 1 d . . P A 2
Cl41 Cl 0.62710(12) 0.4650(2) 0.33689(7) 0.0484(7) Uani 0.436(3) 1 d . . P A 2
Cl42 Cl 0.61697(13) 0.4669(2) 0.42447(7) 0.0497(7) Uani 0.436(3) 1 d . . P A 2
Ge5 Ge 0.40268(3) 0.41750(6) 0.42517(2) 0.0300(2) Uani 0.738(3) 1 d . . P A 1
C51 C 0.31035(15) 0.4677(3) 0.41920(10) 0.0475(9) Uani 0.738(3) 1 d . . P A 1
H51A H 0.288400 0.469189 0.442683 0.071 Uiso 0.738(3) 1 calc R U P A 1
H51B H 0.286571 0.419073 0.403131 0.071 Uiso 0.738(3) 1 calc R U P A 1
H51C H 0.310463 0.539459 0.408844 0.071 Uiso 0.738(3) 1 calc R U P A 1
C52 C 0.43937(19) 0.4766(3) 0.47043(8) 0.0530(10) Uani 0.738(3) 1 d . . P A 1
H52A H 0.434816 0.554314 0.470329 0.080 Uiso 0.738(3) 1 calc R U P A 1
H52B H 0.486209 0.457576 0.472361 0.080 Uiso 0.738(3) 1 calc R U P A 1
H52C H 0.415217 0.446980 0.490973 0.080 Uiso 0.738(3) 1 calc R U P A 1
Si5G Si 0.40268(3) 0.41750(6) 0.42517(2) 0.0300(2) Uani 0.262(3) 1 d . . P A 2
Cl51 Cl 0.31035(15) 0.4677(3) 0.41920(10) 0.0475(9) Uani 0.262(3) 1 d . . P A 2
Cl52 Cl 0.43937(19) 0.4766(3) 0.47043(8) 0.0530(10) Uani 0.262(3) 1 d . . P A 2
Ge6 Ge 0.51467(3) 0.16615(6) 0.43075(2) 0.0316(2) Uani 0.684(3) 1 d . . P A 1
C61 C 0.51317(16) 0.0049(3) 0.43214(10) 0.0535(9) Uani 0.684(3) 1 d . . P A 1
H61A H 0.557627 -0.021835 0.437422 0.080 Uiso 0.684(3) 1 calc R U P A 1
H61B H 0.498629 -0.022579 0.408774 0.080 Uiso 0.684(3) 1 calc R U P A 1
H61C H 0.482539 -0.019010 0.450883 0.080 Uiso 0.684(3) 1 calc R U P A 1
C62 C 0.55687(15) 0.2208(3) 0.47444(8) 0.0492(9) Uani 0.684(3) 1 d . . P A 1
H62A H 0.534007 0.192382 0.495607 0.074 Uiso 0.684(3) 1 calc R U P A 1
H62B H 0.554447 0.298747 0.474635 0.074 Uiso 0.684(3) 1 calc R U P A 1
H62C H 0.603266 0.198425 0.474943 0.074 Uiso 0.684(3) 1 calc R U P A 1
Si6G Si 0.51467(3) 0.16615(6) 0.43075(2) 0.0316(2) Uani 0.316(3) 1 d . . P A 2
Cl61 Cl 0.51317(16) 0.0049(3) 0.43214(10) 0.0535(9) Uani 0.316(3) 1 d . . P A 2
Cl62 Cl 0.55687(15) 0.2208(3) 0.47444(8) 0.0492(9) Uani 0.316(3) 1 d . . P A 2
Si1 Si 0.41117(6) 0.22491(12) 0.32171(4) 0.0274(3) Uani 1 1 d . . . . .
Si5 Si 0.35558(8) 0.16588(16) 0.26951(4) 0.0427(4) Uani 1 1 d . . . . .
C511 C 0.3536(3) 0.0166(6) 0.26863(19) 0.069(2) Uani 1 1 d . . . . .
H51D H 0.330347 -0.007537 0.246996 0.104 Uiso 1 1 calc R U . . .
H51E H 0.330519 -0.009768 0.290016 0.104 Uiso 1 1 calc R U . . .
H51F H 0.398901 -0.011006 0.268411 0.104 Uiso 1 1 calc R U . . .
C512 C 0.3997(3) 0.2154(7) 0.22842(15) 0.066(2) Uani 1 1 d . . . . .
H51G H 0.375330 0.193444 0.206884 0.099 Uiso 1 1 calc R U . . .
H51H H 0.444351 0.185345 0.227705 0.099 Uiso 1 1 calc R U . . .
H51I H 0.402400 0.293361 0.229200 0.099 Uiso 1 1 calc R U . . .
C513 C 0.2681(3) 0.2187(7) 0.26900(18) 0.067(2) Uani 1 1 d . . . . .
H51K H 0.269056 0.296787 0.268742 0.100 Uiso 1 1 calc R U . . .
H51L H 0.244754 0.194006 0.290514 0.100 Uiso 1 1 calc R U . . .
H51M H 0.245295 0.192729 0.247491 0.100 Uiso 1 1 calc R U . . .
Si2 Si 0.57590(6) 0.22149(12) 0.37893(4) 0.0291(3) Uani 1 1 d . . . . .
Si6 Si 0.68492(7) 0.15519(16) 0.38129(5) 0.0472(4) Uani 1 1 d . . . . .
C611 C 0.6843(4) 0.0076(7) 0.3839(3) 0.122(4) Uani 1 1 d . . . . .
H61D H 0.665618 -0.021687 0.361709 0.182 Uiso 1 1 calc R U . . .
H61E H 0.657307 -0.014909 0.404435 0.182 Uiso 1 1 calc R U . . .
H61F H 0.729565 -0.018458 0.386997 0.182 Uiso 1 1 calc R U . . .
C612 C 0.7327(4) 0.1986(9) 0.3417(2) 0.118(4) Uani 1 1 d . . . . .
H61G H 0.730642 0.276408 0.339615 0.177 Uiso 1 1 calc R U . . .
H61H H 0.714095 0.166158 0.319952 0.177 Uiso 1 1 calc R U . . .
H61I H 0.778892 0.176357 0.344373 0.177 Uiso 1 1 calc R U . . .
C613 C 0.7281(4) 0.2092(10) 0.4217(2) 0.119(4) Uani 1 1 d . . . . .
H61J H 0.774242 0.185616 0.421584 0.178 Uiso 1 1 calc R U . . .
H61K H 0.706191 0.183144 0.443484 0.178 Uiso 1 1 calc R U . . .
H61L H 0.726482 0.287254 0.421220 0.178 Uiso 1 1 calc R U . . .
Si3 Si 0.46569(7) 0.48470(11) 0.37564(4) 0.0291(3) Uani 1 1 d . . . . .
Si7 Si 0.46793(7) 0.67433(12) 0.37579(4) 0.0351(3) Uani 1 1 d . . . . .
C711 C 0.4262(3) 0.7264(5) 0.33459(15) 0.0477(15) Uani 1 1 d . . . . .
H71A H 0.426964 0.804451 0.334884 0.072 Uiso 1 1 calc R U . . .
H71B H 0.380302 0.701517 0.334075 0.072 Uiso 1 1 calc R U . . .
H71C H 0.449438 0.700447 0.313192 0.072 Uiso 1 1 calc R U . . .
C712 C 0.4231(3) 0.7278(5) 0.41577(16) 0.0533(17) Uani 1 1 d . . . . .
H71D H 0.418604 0.805254 0.413516 0.080 Uiso 1 1 calc R U . . .
H71E H 0.448008 0.710890 0.437636 0.080 Uiso 1 1 calc R U . . .
H71F H 0.379142 0.695264 0.417154 0.080 Uiso 1 1 calc R U . . .
C713 C 0.5551(3) 0.7233(5) 0.37717(17) 0.0490(15) Uani 1 1 d . . . . .
H71G H 0.579131 0.696617 0.356134 0.074 Uiso 1 1 calc R U . . .
H71H H 0.576612 0.697627 0.399137 0.074 Uiso 1 1 calc R U . . .
H71I H 0.555377 0.801420 0.376967 0.074 Uiso 1 1 calc R U . . .
Si4 Si 0.40272(7) 0.22746(12) 0.42839(4) 0.0275(3) Uani 1 1 d . . . . .
Si8 Si 0.34356(7) 0.17010(14) 0.47966(4) 0.0383(4) Uani 1 1 d . . . . .
C811 C 0.3445(3) 0.0213(6) 0.48213(18) 0.0617(19) Uani 1 1 d . . . . .
H81A H 0.389858 -0.003484 0.485859 0.092 Uiso 1 1 calc R U . . .
H81B H 0.327272 -0.008286 0.459610 0.092 Uiso 1 1 calc R U . . .
H81C H 0.316711 -0.002246 0.502202 0.092 Uiso 1 1 calc R U . . .
C812 C 0.2560(3) 0.2194(6) 0.47712(16) 0.0550(18) Uani 1 1 d . . . . .
H81D H 0.230171 0.187915 0.496719 0.083 Uiso 1 1 calc R U . . .
H81E H 0.236681 0.198676 0.453993 0.083 Uiso 1 1 calc R U . . .
H81F H 0.255509 0.297176 0.479330 0.083 Uiso 1 1 calc R U . . .
C813 C 0.3829(3) 0.2256(6) 0.52139(15) 0.0555(17) Uani 1 1 d . . . . .
H81G H 0.375314 0.302704 0.522453 0.083 Uiso 1 1 calc R U . . .
H81H H 0.430481 0.211450 0.520892 0.083 Uiso 1 1 calc R U . . .
H81I H 0.363321 0.191704 0.542608 0.083 Uiso 1 1 calc R U . . .

loop_
_atom_site_aniso_label
_atom_site_aniso_U_11
_atom_site_aniso_U_22
_atom_site_aniso_U_33
_atom_site_aniso_U_23
_atom_site_aniso_U_13
_atom_site_aniso_U_12
Ge1 0.0328(4) 0.0271(4) 0.0320(4) -0.0026(3) 0.0005(3) 0.0006(3)
C11 0.054(2) 0.032(2) 0.062(2) -0.0086(17) -0.0024(18) 0.0066(16)
C12 0.0483(19) 0.051(2) 0.0366(18) 0.0009(16) 0.0100(15) -0.0060(17)
Si1G 0.0328(4) 0.0271(4) 0.0320(4) -0.0026(3) 0.0005(3) 0.0006(3)
Cl11 0.054(2) 0.032(2) 0.062(2) -0.0086(17) -0.0024(18) 0.0066(16)
Cl12 0.0483(19) 0.051(2) 0.0366(18) 0.0009(16) 0.0100(15) -0.0060(17)
Ge2 0.0373(4) 0.0241(4) 0.0304(4) 0.0009(3) -0.0030(3) -0.0003(3)
C21 0.078(2) 0.0418(19) 0.0341(15) 0.0090(14) 0.0075(14) -0.0086(16)
C22 0.0454(17) 0.045(2) 0.066(2) -0.0002(16) -0.0188(15) 0.0115(14)
Si2G 0.0373(4) 0.0241(4) 0.0304(4) 0.0009(3) -0.0030(3) -0.0003(3)
Cl21 0.078(2) 0.0418(19) 0.0341(15) 0.0090(14) 0.0075(14) -0.0086(16)
Cl22 0.0454(17) 0.045(2) 0.066(2) -0.0002(16) -0.0188(15) 0.0115(14)
Ge3 0.0325(4) 0.0253(5) 0.0277(4) -0.0009(3) 0.0007(3) -0.0009(3)
C31 0.0309(12) 0.0484(17) 0.0424(14) -0.0013(13) -0.0007(10) 0.0023(11)
C32 0.0579(16) 0.0277(15) 0.0482(15) 0.0003(12) 0.0029(13) -0.0064(11)
Si3G 0.0325(4) 0.0253(5) 0.0277(4) -0.0009(3) 0.0007(3) -0.0009(3)
Cl31 0.0309(12) 0.0484(17) 0.0424(14) -0.0013(13) -0.0007(10) 0.0023(11)
Cl32 0.0579(16) 0.0277(15) 0.0482(15) 0.0003(12) 0.0029(13) -0.0064(11)
Ge4 0.0339(4) 0.0276(5) 0.0339(5) 0.0003(4) -0.0018(3) -0.0018(3)
C41 0.0485(15) 0.0417(17) 0.0551(16) 0.0060(13) 0.0147(12) -0.0097(12)
C42 0.0528(15) 0.0449(17) 0.0514(16) -0.0067(13) -0.0195(12) -0.0080(12)
Si4G 0.0339(4) 0.0276(5) 0.0339(5) 0.0003(4) -0.0018(3) -0.0018(3)
Cl41 0.0485(15) 0.0417(17) 0.0551(16) 0.0060(13) 0.0147(12) -0.0097(12)
Cl42 0.0528(15) 0.0449(17) 0.0514(16) -0.0067(13) -0.0195(12) -0.0080(12)
Ge5 0.0360(4) 0.0257(4) 0.0282(4) -0.0020(3) -0.0020(3) 0.0001(3)
C51 0.0394(17) 0.038(2) 0.065(2) 0.0045(17) 0.0081(16) 0.0100(15)
C52 0.083(3) 0.042(2) 0.0338(18) -0.0074(15) -0.0107(17) -0.0097(18)
Si5G 0.0360(4) 0.0257(4) 0.0282(4) -0.0020(3) -0.0020(3) 0.0001(3)
Cl51 0.0394(17) 0.038(2) 0.065(2) 0.0045(17) 0.0081(16) 0.0100(15)
Cl52 0.083(3) 0.042(2) 0.0338(18) -0.0074(15) -0.0107(17) -0.0097(18)
Ge6 0.0337(4) 0.0282(5) 0.0329(4) 0.0017(3) -0.0008(3) 0.0027(3)
C61 0.0565(19) 0.0304(19) 0.074(2) 0.0094(16) 0.0067(17) 0.0083(14)
C62 0.0476(17) 0.062(2) 0.0379(17) -0.0009(16) -0.0138(13) 0.0018(16)
Si6G 0.0337(4) 0.0282(5) 0.0329(4) 0.0017(3) -0.0008(3) 0.0027(3)
Cl61 0.0565(19) 0.0304(19) 0.074(2) 0.0094(16) 0.0067(17) 0.0083(14)
Cl62 0.0476(17) 0.062(2) 0.0379(17) -0.0009(16) -0.0138(13) 0.0018(16)
Si1 0.0307(7) 0.0258(8) 0.0257(7) -0.0033(6) -0.0005(6) -0.0026(6)
Si5 0.0439(9) 0.0548(12) 0.0293(8) -0.0119(8) -0.0038(7) -0.0075(8)
C511 0.074(5) 0.075(6) 0.059(4) -0.028(4) -0.002(4) -0.017(4)
C512 0.083(5) 0.081(6) 0.033(3) -0.001(4) -0.005(3) -0.009(4)
C513 0.047(4) 0.091(6) 0.062(4) -0.014(4) -0.018(3) 0.001(4)
Si2 0.0281(7) 0.0272(8) 0.0320(8) 0.0000(7) -0.0006(6) 0.0018(6)
Si6 0.0320(8) 0.0575(12) 0.0520(10) -0.0007(9) -0.0035(7) 0.0112(8)
C611 0.060(5) 0.071(7) 0.234(13) 0.002(8) 0.001(7) 0.032(5)
C612 0.054(4) 0.190(12) 0.111(7) 0.066(7) 0.043(5) 0.051(6)
C613 0.061(5) 0.184(11) 0.111(7) -0.057(7) -0.046(5) 0.041(6)
Si3 0.0340(7) 0.0224(8) 0.0309(7) 0.0004(6) -0.0017(6) -0.0026(6)
Si7 0.0437(8) 0.0228(8) 0.0387(8) -0.0001(7) -0.0002(7) -0.0021(6)
C711 0.060(4) 0.033(4) 0.050(4) 0.011(3) -0.008(3) 0.000(3)
C712 0.073(4) 0.032(4) 0.055(4) -0.011(3) 0.012(3) 0.002(3)
C713 0.054(4) 0.031(3) 0.062(4) -0.001(3) -0.004(3) -0.015(3)
Si4 0.0306(7) 0.0264(8) 0.0254(7) -0.0004(6) -0.0009(6) 0.0005(6)
Si8 0.0410(8) 0.0442(11) 0.0297(8) 0.0063(8) 0.0024(6) -0.0016(7)
C811 0.070(4) 0.054(5) 0.061(4) 0.020(4) 0.001(4) -0.009(4)
C812 0.048(3) 0.078(5) 0.039(3) 0.006(4) 0.009(3) 0.007(3)
C813 0.060(4) 0.072(5) 0.034(3) 0.000(3) 0.000(3) -0.007(4)

loop_
_atom_type_symbol
_atom_type_description
_atom_type_scat_dispersion_real
_atom_type_scat_dispersion_imag
_atom_type_scat_source
C C 0.0033 0.0016 'International Tables Vol C Tables 4.2.6.8 and 6.1.1.4'
H H 0.0000 0.0000 'International Tables Vol C Tables 4.2.6.8 and 6.1.1.4'
Cl Cl 0.1484 0.1585 'International Tables Vol C Tables 4.2.6.8 and 6.1.1.4'
Ge Ge 0.1547 1.8001 'International Tables Vol C Tables 4.2.6.8 and 6.1.1.4'
Si Si 0.0817 0.0704 'International Tables Vol C Tables 4.2.6.8 and 6.1.1.4'

loop_
_geom_angle_atom_site_label_1
_geom_angle_atom_site_label_2
_geom_angle_atom_site_label_3
_geom_angle
_geom_angle_site_symmetry_1
_geom_angle_site_symmetry_3
_geom_angle_publ_flag
C12 Ge1 C11 109.00(16) . . ?
C12 Ge1 Si1 110.35(11) . . ?
C11 Ge1 Si1 108.98(11) . . ?
C12 Ge1 Si2 109.49(11) . . ?
C11 Ge1 Si2 107.48(12) . . ?
Si1 Ge1 Si2 111.47(5) . . ?
Ge1 C11 H11A 109.5 . . ?
Ge1 C11 H11B 109.5 . . ?
H11A C11 H11B 109.5 . . ?
Ge1 C11 H11C 109.5 . . ?
H11A C11 H11C 109.5 . . ?
H11B C11 H11C 109.5 . . ?
Ge1 C12 H12A 109.5 . . ?
Ge1 C12 H12B 109.5 . . ?
H12A C12 H12B 109.5 . . ?
Ge1 C12 H12C 109.5 . . ?
H12A C12 H12C 109.5 . . ?
H12B C12 H12C 109.5 . . ?
Cl12 Si1G Cl11 109.00(16) . . ?
Cl12 Si1G Si1 110.35(11) . . ?
Cl11 Si1G Si1 108.98(11) . . ?
Cl12 Si1G Si2 109.49(11) . . ?
Cl11 Si1G Si2 107.48(12) . . ?
Si1 Si1G Si2 111.47(5) . . ?
C22 Ge2 C21 108.58(14) . . ?
C22 Ge2 Si1 109.75(11) . . ?
C21 Ge2 Si1 109.65(11) . . ?
C22 Ge2 Si3 107.96(10) . . ?
C21 Ge2 Si3 107.79(10) . . ?
Si1 Ge2 Si3 112.99(5) . . ?
Ge2 C21 H21A 109.5 . . ?
Ge2 C21 H21B 109.5 . . ?
H21A C21 H21B 109.5 . . ?
Ge2 C21 H21C 109.5 . . ?
H21A C21 H21C 109.5 . . ?
H21B C21 H21C 109.5 . . ?
Ge2 C22 H22A 109.5 . . ?
Ge2 C22 H22B 109.5 . . ?
H22A C22 H22B 109.5 . . ?
Ge2 C22 H22C 109.5 . . ?
H22A C22 H22C 109.5 . . ?
H22B C22 H22C 109.5 . . ?
Cl22 Si2G Cl21 108.58(14) . . ?
Cl22 Si2G Si1 109.75(11) . . ?
Cl21 Si2G Si1 109.65(11) . . ?
Cl22 Si2G Si3 107.96(10) . . ?
Cl21 Si2G Si3 107.79(10) . . ?
Si1 Si2G Si3 112.99(5) . . ?
C31 Ge3 C32 109.49(12) . . ?
C31 Ge3 Si1 109.06(9) . . ?
C32 Ge3 Si1 108.24(9) . . ?
C31 Ge3 Si4 108.81(9) . . ?
C32 Ge3 Si4 108.42(9) . . ?
Si1 Ge3 Si4 112.78(5) . . ?
Ge3 C31 H31A 109.5 . . ?
Ge3 C31 H31B 109.5 . . ?
H31A C31 H31B 109.5 . . ?
Ge3 C31 H31C 109.5 . . ?
H31A C31 H31C 109.5 . . ?
H31B C31 H31C 109.5 . . ?
Ge3 C32 H32A 109.5 . . ?
Ge3 C32 H32B 109.5 . . ?
H32A C32 H32B 109.5 . . ?
Ge3 C32 H32C 109.5 . . ?
H32A C32 H32C 109.5 . . ?
H32B C32 H32C 109.5 . . ?
Cl31 Si3G Cl32 109.49(12) . . ?
Cl31 Si3G Si1 109.06(9) . . ?
Cl32 Si3G Si1 108.24(9) . . ?
Cl31 Si3G Si4 108.81(9) . . ?
Cl32 Si3G Si4 108.42(9) . . ?
Si1 Si3G Si4 112.78(5) . . ?
C42 Ge4 C41 108.49(12) . . ?
C42 Ge4 Si2 110.60(10) . . ?
C41 Ge4 Si2 108.88(10) . . ?
C42 Ge4 Si3 107.84(9) . . ?
C41 Ge4 Si3 107.89(9) . . ?
Si2 Ge4 Si3 113.01(5) . . ?
Ge4 C41 H41A 109.5 . . ?
Ge4 C41 H41B 109.5 . . ?
H41A C41 H41B 109.5 . . ?
Ge4 C41 H41C 109.5 . . ?
H41A C41 H41C 109.5 . . ?
H41B C41 H41C 109.5 . . ?
Ge4 C42 H42A 109.5 . . ?
Ge4 C42 H42B 109.5 . . ?
H42A C42 H42B 109.5 . . ?
Ge4 C42 H42C 109.5 . . ?
H42A C42 H42C 109.5 . . ?
H42B C42 H42C 109.5 . . ?
Cl42 Si4G Cl41 108.49(12) . . ?
Cl42 Si4G Si2 110.60(10) . . ?
Cl41 Si4G Si2 108.88(10) . . ?
Cl42 Si4G Si3 107.84(9) . . ?
Cl41 Si4G Si3 107.89(9) . . ?
Si2 Si4G Si3 113.01(5) . . ?
C52 Ge5 C51 109.21(16) . . ?
C52 Ge5 Si4 109.29(12) . . ?
C51 Ge5 Si4 108.83(11) . . ?
C52 Ge5 Si3 108.79(12) . . ?
C51 Ge5 Si3 107.69(11) . . ?
Si4 Ge5 Si3 112.97(5) . . ?
Ge5 C51 H51A 109.5 . . ?
Ge5 C51 H51B 109.5 . . ?
H51A C51 H51B 109.5 . . ?
Ge5 C51 H51C 109.5 . . ?
H51A C51 H51C 109.5 . . ?
H51B C51 H51C 109.5 . . ?
Ge5 C52 H52A 109.5 . . ?
Ge5 C52 H52B 109.5 . . ?
H52A C52 H52B 109.5 . . ?
Ge5 C52 H52C 109.5 . . ?
H52A C52 H52C 109.5 . . ?
H52B C52 H52C 109.5 . . ?
Cl52 Si5G Cl51 109.21(16) . . ?
Cl52 Si5G Si4 109.29(12) . . ?
Cl51 Si5G Si4 108.83(11) . . ?
Cl52 Si5G Si3 108.79(12) . . ?
Cl51 Si5G Si3 107.69(11) . . ?
Si4 Si5G Si3 112.97(5) . . ?
C62 Ge6 C61 109.56(15) . . ?
C62 Ge6 Si2 109.91(11) . . ?
C61 Ge6 Si2 108.55(11) . . ?
C62 Ge6 Si4 109.30(10) . . ?
C61 Ge6 Si4 107.94(10) . . ?
Si2 Ge6 Si4 111.54(5) . . ?
Ge6 C61 H61A 109.5 . . ?
Ge6 C61 H61B 109.5 . . ?
H61A C61 H61B 109.5 . . ?
Ge6 C61 H61C 109.5 . . ?
H61A C61 H61C 109.5 . . ?
H61B C61 H61C 109.5 . . ?
Ge6 C62 H62A 109.5 . . ?
Ge6 C62 H62B 109.5 . . ?
H62A C62 H62B 109.5 . . ?
Ge6 C62 H62C 109.5 . . ?
H62A C62 H62C 109.5 . . ?
H62B C62 H62C 109.5 . . ?
Cl62 Si6G Cl61 109.56(15) . . ?
Cl62 Si6G Si2 109.91(11) . . ?
Cl61 Si6G Si2 108.55(11) . . ?
Cl62 Si6G Si4 109.30(10) . . ?
Cl61 Si6G Si4 107.94(10) . . ?
Si2 Si6G Si4 111.54(5) . . ?
Si5 Si1 Si2G 109.78(8) . . ?
Si5 Si1 Ge2 109.78(8) . . ?
Si5 Si1 Si3G 109.81(7) . . ?
Si2G Si1 Si3G 108.92(6) . . ?
Si5 Si1 Ge3 109.81(7) . . ?
Ge2 Si1 Ge3 108.92(6) . . ?
Si5 Si1 Ge1 112.84(7) . . ?
Ge2 Si1 Ge1 106.96(6) . . ?
Ge3 Si1 Ge1 108.42(6) . . ?
Si5 Si1 Si1G 112.84(7) . . ?
Si2G Si1 Si1G 106.96(6) . . ?
Si3G Si1 Si1G 108.42(6) . . ?
C511 Si5 C512 109.1(3) . . ?
C511 Si5 C513 109.3(4) . . ?
C512 Si5 C513 108.7(3) . . ?
C511 Si5 Si1 109.7(2) . . ?
C512 Si5 Si1 109.8(2) . . ?
C513 Si5 Si1 110.1(2) . . ?
Si5 C511 H51D 109.5 . . ?
Si5 C511 H51E 109.5 . . ?
H51D C511 H51E 109.5 . . ?
Si5 C511 H51F 109.5 . . ?
H51D C511 H51F 109.5 . . ?
H51E C511 H51F 109.5 . . ?
Si5 C512 H51G 109.5 . . ?
Si5 C512 H51H 109.5 . . ?
H51G C512 H51H 109.5 . . ?
Si5 C512 H51I 109.5 . . ?
H51G C512 H51I 109.5 . . ?
H51H C512 H51I 109.5 . . ?
Si5 C513 H51K 109.5 . . ?
Si5 C513 H51L 109.5 . . ?
H51K C513 H51L 109.5 . . ?
Si5 C513 H51M 109.5 . . ?
H51K C513 H51M 109.5 . . ?
H51L C513 H51M 109.5 . . ?
Si6 Si2 Si4G 111.08(8) . . ?
Si6 Si2 Ge4 111.08(8) . . ?
Si6 Si2 Si6G 110.60(7) . . ?
Si4G Si2 Si6G 106.23(6) . . ?
Si6 Si2 Ge6 110.60(7) . . ?
Ge4 Si2 Ge6 106.23(6) . . ?
Si6 Si2 Ge1 110.07(7) . . ?
Ge4 Si2 Ge1 108.19(6) . . ?
Ge6 Si2 Ge1 110.59(6) . . ?
Si6 Si2 Si1G 110.07(7) . . ?
Si4G Si2 Si1G 108.19(6) . . ?
Si6G Si2 Si1G 110.59(6) . . ?
C612 Si6 C611 109.9(5) . . ?
C612 Si6 C613 106.9(5) . . ?
C611 Si6 C613 108.9(5) . . ?
C612 Si6 Si2 110.9(3) . . ?
C611 Si6 Si2 110.3(3) . . ?
C613 Si6 Si2 109.9(3) . . ?
Si6 C611 H61D 109.5 . . ?
Si6 C611 H61E 109.5 . . ?
H61D C611 H61E 109.5 . . ?
Si6 C611 H61F 109.5 . . ?
H61D C611 H61F 109.5 . . ?
H61E C611 H61F 109.5 . . ?
Si6 C612 H61G 109.5 . . ?
Si6 C612 H61H 109.5 . . ?
H61G C612 H61H 109.5 . . ?
Si6 C612 H61I 109.5 . . ?
H61G C612 H61I 109.5 . . ?
H61H C612 H61I 109.5 . . ?
Si6 C613 H61J 109.5 . . ?
Si6 C613 H61K 109.5 . . ?
H61J C613 H61K 109.5 . . ?
Si6 C613 H61L 109.5 . . ?
H61J C613 H61L 109.5 . . ?
H61K C613 H61L 109.5 . . ?
Si7 Si3 Si5G 111.13(7) . . ?
Si7 Si3 Ge5 111.13(7) . . ?
Si7 Si3 Ge2 112.18(7) . . ?
Ge5 Si3 Ge2 106.40(6) . . ?
Si7 Si3 Si2G 112.18(7) . . ?
Si5G Si3 Si2G 106.40(6) . . ?
Si7 Si3 Si4G 111.49(7) . . ?
Si5G Si3 Si4G 108.07(6) . . ?
Si2G Si3 Si4G 107.31(6) . . ?
Si7 Si3 Ge4 111.49(7) . . ?
Ge5 Si3 Ge4 108.07(6) . . ?
Ge2 Si3 Ge4 107.31(6) . . ?
C712 Si7 C711 108.0(3) . . ?
C712 Si7 C713 108.6(3) . . ?
C711 Si7 C713 109.5(3) . . ?
C712 Si7 Si3 110.6(2) . . ?
C711 Si7 Si3 109.8(2) . . ?
C713 Si7 Si3 110.3(2) . . ?
Si7 C711 H71A 109.5 . . ?
Si7 C711 H71B 109.5 . . ?
H71A C711 H71B 109.5 . . ?
Si7 C711 H71C 109.5 . . ?
H71A C711 H71C 109.5 . . ?
H71B C711 H71C 109.5 . . ?
Si7 C712 H71D 109.5 . . ?
Si7 C712 H71E 109.5 . . ?
H71D C712 H71E 109.5 . . ?
Si7 C712 H71F 109.5 . . ?
H71D C712 H71F 109.5 . . ?
H71E C712 H71F 109.5 . . ?
Si7 C713 H71G 109.5 . . ?
Si7 C713 H71H 109.5 . . ?
H71G C713 H71H 109.5 . . ?
Si7 C713 H71I 109.5 . . ?
H71G C713 H71I 109.5 . . ?
H71H C713 H71I 109.5 . . ?
Si8 Si4 Ge3 112.06(7) . . ?
Si8 Si4 Si3G 112.06(7) . . ?
Si8 Si4 Ge5 110.15(7) . . ?
Ge3 Si4 Ge5 106.44(6) . . ?
Si8 Si4 Si5G 110.15(7) . . ?
Si3G Si4 Si5G 106.44(6) . . ?
Si8 Si4 Ge6 110.60(7) . . ?
Ge3 Si4 Ge6 108.61(6) . . ?
Ge5 Si4 Ge6 108.85(6) . . ?
Si8 Si4 Si6G 110.60(7) . . ?
Si3G Si4 Si6G 108.61(6) . . ?
Si5G Si4 Si6G 108.85(6) . . ?
C811 Si8 C813 109.0(3) . . ?
C811 Si8 C812 109.9(3) . . ?
C813 Si8 C812 108.6(3) . . ?
C811 Si8 Si4 109.8(2) . . ?
C813 Si8 Si4 109.8(2) . . ?
C812 Si8 Si4 109.7(2) . . ?
Si8 C811 H81A 109.5 . . ?
Si8 C811 H81B 109.5 . . ?
H81A C811 H81B 109.5 . . ?
Si8 C811 H81C 109.5 . . ?
H81A C811 H81C 109.5 . . ?
H81B C811 H81C 109.5 . . ?
Si8 C812 H81D 109.5 . . ?
Si8 C812 H81E 109.5 . . ?
H81D C812 H81E 109.5 . . ?
Si8 C812 H81F 109.5 . . ?
H81D C812 H81F 109.5 . . ?
H81E C812 H81F 109.5 . . ?
Si8 C813 H81G 109.5 . . ?
Si8 C813 H81H 109.5 . . ?
H81G C813 H81H 109.5 . . ?
Si8 C813 H81I 109.5 . . ?
H81G C813 H81I 109.5 . . ?
H81H C813 H81I 109.5 . . ?

loop_
_geom_bond_atom_site_label_1
_geom_bond_atom_site_label_2
_geom_bond_distance
_geom_bond_site_symmetry_2
_geom_bond_publ_flag
Ge1 C12 1.967(3) . ?
Ge1 C11 2.020(4) . ?
Ge1 Si1 2.3903(15) . ?
Ge1 Si2 2.3960(15) . ?
C11 H11A 0.9800 . ?
C11 H11B 0.9800 . ?
C11 H11C 0.9800 . ?
C12 H12A 0.9800 . ?
C12 H12B 0.9800 . ?
C12 H12C 0.9800 . ?
Si1G Cl12 1.967(3) . ?
Si1G Cl11 2.020(4) . ?
Si1G Si1 2.3903(15) . ?
Si1G Si2 2.3960(15) . ?
Ge2 C22 2.003(3) . ?
Ge2 C21 2.005(3) . ?
Ge2 Si1 2.3807(18) . ?
Ge2 Si3 2.3966(16) . ?
C21 H21A 0.9800 . ?
C21 H21B 0.9800 . ?
C21 H21C 0.9800 . ?
C22 H22A 0.9800 . ?
C22 H22B 0.9800 . ?
C22 H22C 0.9800 . ?
Si2G Cl22 2.003(3) . ?
Si2G Cl21 2.005(3) . ?
Si2G Si1 2.3807(18) . ?
Si2G Si3 2.3966(16) . ?
Ge3 C31 1.982(2) . ?
Ge3 C32 2.029(3) . ?
Ge3 Si1 2.3822(15) . ?
Ge3 Si4 2.3871(15) . ?
C31 H31A 0.9800 . ?
C31 H31B 0.9800 . ?
C31 H31C 0.9800 . ?
C32 H32A 0.9800 . ?
C32 H32B 0.9800 . ?
C32 H32C 0.9800 . ?
Si3G Cl31 1.982(2) . ?
Si3G Cl32 2.029(3) . ?
Si3G Si1 2.3822(15) . ?
Si3G Si4 2.3871(15) . ?
Ge4 C42 2.004(3) . ?
Ge4 C41 2.018(3) . ?
Ge4 Si2 2.3815(18) . ?
Ge4 Si3 2.3998(16) . ?
C41 H41A 0.9800 . ?
C41 H41B 0.9800 . ?
C41 H41C 0.9800 . ?
C42 H42A 0.9800 . ?
C42 H42B 0.9800 . ?
C42 H42C 0.9800 . ?
Si4G Cl42 2.004(3) . ?
Si4G Cl41 2.018(3) . ?
Si4G Si2 2.3815(18) . ?
Si4G Si3 2.3998(16) . ?
Ge5 C52 1.984(3) . ?
Ge5 C51 1.984(3) . ?
Ge5 Si4 2.3878(17) . ?
Ge5 Si3 2.3940(15) . ?
C51 H51A 0.9800 . ?
C51 H51B 0.9800 . ?
C51 H51C 0.9800 . ?
C52 H52A 0.9800 . ?
C52 H52B 0.9800 . ?
C52 H52C 0.9800 . ?
Si5G Cl52 1.984(3) . ?
Si5G Cl51 1.984(3) . ?
Si5G Si4 2.3878(17) . ?
Si5G Si3 2.3940(15) . ?
Ge6 C62 1.960(3) . ?
Ge6 C61 2.025(3) . ?
Ge6 Si2 2.3941(16) . ?
Ge6 Si4 2.3942(15) . ?
C61 H61A 0.9800 . ?
C61 H61B 0.9800 . ?
C61 H61C 0.9800 . ?
C62 H62A 0.9800 . ?
C62 H62B 0.9800 . ?
C62 H62C 0.9800 . ?
Si6G Cl62 1.960(3) . ?
Si6G Cl61 2.025(3) . ?
Si6G Si2 2.3941(16) . ?
Si6G Si4 2.3942(15) . ?
Si1 Si5 2.363(2) . ?
Si5 C511 1.874(8) . ?
Si5 C512 1.876(6) . ?
Si5 C513 1.890(6) . ?
C511 H51D 0.9800 . ?
C511 H51E 0.9800 . ?
C511 H51F 0.9800 . ?
C512 H51G 0.9800 . ?
C512 H51H 0.9800 . ?
C512 H51I 0.9800 . ?
C513 H51K 0.9800 . ?
C513 H51L 0.9800 . ?
C513 H51M 0.9800 . ?
Si2 Si6 2.360(2) . ?
Si6 C612 1.846(7) . ?
Si6 C611 1.854(9) . ?
Si6 C613 1.866(8) . ?
C611 H61D 0.9800 . ?
C611 H61E 0.9800 . ?
C611 H61F 0.9800 . ?
C612 H61G 0.9800 . ?
C612 H61H 0.9800 . ?
C612 H61I 0.9800 . ?
C613 H61J 0.9800 . ?
C613 H61K 0.9800 . ?
C613 H61L 0.9800 . ?
Si3 Si7 2.380(2) . ?
Si7 C712 1.867(6) . ?
Si7 C711 1.868(6) . ?
Si7 C713 1.870(6) . ?
C711 H71A 0.9800 . ?
C711 H71B 0.9800 . ?
C711 H71C 0.9800 . ?
C712 H71D 0.9800 . ?
C712 H71E 0.9800 . ?
C712 H71F 0.9800 . ?
C713 H71G 0.9800 . ?
C713 H71H 0.9800 . ?
C713 H71I 0.9800 . ?
Si4 Si8 2.364(2) . ?
Si8 C811 1.869(7) . ?
Si8 C813 1.878(6) . ?
Si8 C812 1.879(6) . ?
C811 H81A 0.9800 . ?
C811 H81B 0.9800 . ?
C811 H81C 0.9800 . ?
C812 H81D 0.9800 . ?
C812 H81E 0.9800 . ?
C812 H81F 0.9800 . ?
C813 H81G 0.9800 . ?
C813 H81H 0.9800 . ?
C813 H81I 0.9800 . ?
